data_2217505
loop_
_publ_author_name
'Min Wang'
'Minna Cao'
'Bo Hu'
'CuiXia Cheng'
'XueGang Song'

_publ_section_title 4-(5-Bromo-2-hydroxybenzylideneamino)-3-methyl-1<i>H</i>-1,2,4-triazole-5(4<i>H</i>)-thione
_journal_coeditor_code GK2112
_journal_issue 2
_journal_name_full 'Acta Crystallographica Section E'
_journal_page_first o374
_journal_page_last o374
_journal_paper_doi 10.1107/S1600536807062149
_journal_volume 64
_journal_year 2008
_chemical_formula_iupac 'C10 H9 Br N4 O S'
_chemical_formula_moiety 'C10 H9 Br N4 O S'
_chemical_formula_sum 'C10 H9 Br N4 O S'
_chemical_formula_weight 313.18
_chemical_name_systematic 4-(5-Bromo-2-hydroxylbenzylideneamino)-3-methyl-1H-1,2,4-triazole-5(4H)-thione
_space_group_IT_number 2
_symmetry_cell_setting triclinic
_symmetry_space_group_name_Hall '-P 1'
_symmetry_space_group_name_H-M 'P -1'
_atom_sites_solution_hydrogens geom
_atom_sites_solution_primary direct
_atom_sites_solution_secondary difmap
_audit_creation_method SHELXL-97
_cell_angle_alpha 83.561(2)
_cell_angle_beta 88.820(2)
_cell_angle_gamma 79.987(2)
_cell_formula_units_Z 2
_cell_length_a 6.9780(8)
_cell_length_b 7.1529(8)
_cell_length_c 12.3119(14)
_cell_measurement_reflns_used 1728
_cell_measurement_temperature 293(2)
_cell_measurement_theta_max 26.21
_cell_measurement_theta_min 2.91
_cell_volume 601.35(12)
_computing_cell_refinement 'SAINT (Bruker, 2001)'
_computing_data_collection 'SMART (Bruker, 2001)'
_computing_data_reduction 'SAINT (Bruker, 2001)'
_computing_molecular_graphics 'SHELXTL (Bruker, 2001)'
_computing_publication_material 'SHELXTL (Bruker, 2001)'
_computing_structure_refinement 'SHELXL97 (Sheldrick, 1997)'
_computing_structure_solution 'SHELXS97 (Sheldrick, 1997)'
_diffrn_ambient_temperature 293(2)
_diffrn_measured_fraction_theta_full 0.980
_diffrn_measured_fraction_theta_max 0.980
_diffrn_measurement_device_type 'Bruker SMART CCD'
_diffrn_measurement_method \w
_diffrn_radiation_monochromator graphite
_diffrn_radiation_source 'fine-focus sealed tube'
_diffrn_radiation_type MoK\a
_diffrn_radiation_wavelength 0.71073
_diffrn_reflns_av_R_equivalents 0.0383
_diffrn_reflns_av_sigmaI/netI 0.0555
_diffrn_reflns_limit_h_max 8
_diffrn_reflns_limit_h_min -8
_diffrn_reflns_limit_k_max 8
_diffrn_reflns_limit_k_min -9
_diffrn_reflns_limit_l_max 15
_diffrn_reflns_limit_l_min -13
_diffrn_reflns_number 4340
_diffrn_reflns_theta_full 27.00
_diffrn_reflns_theta_max 27.00
_diffrn_reflns_theta_min 1.66
_diffrn_standards_decay_% 0
_diffrn_standards_interval_count 0
_diffrn_standards_interval_time 0
_diffrn_standards_number 0
_exptl_absorpt_coefficient_mu 3.580
_exptl_absorpt_correction_T_max 0.5185
_exptl_absorpt_correction_T_min 0.4039
_exptl_absorpt_correction_type multi-scan
_exptl_absorpt_process_details
;
(Blessing; 1995)
;
_exptl_crystal_colour yellow
_exptl_crystal_density_diffrn 1.730
_exptl_crystal_density_method 'not measured'
_exptl_crystal_description plate
_exptl_crystal_F_000 312
_exptl_crystal_size_max 0.30
_exptl_crystal_size_mid 0.28
_exptl_crystal_size_min 0.26
_refine_diff_density_max 0.423
_refine_diff_density_min -0.585
_refine_ls_extinction_method none
_refine_ls_goodness_of_fit_ref 1.104
_refine_ls_hydrogen_treatment mixed
_refine_ls_matrix_type full
_refine_ls_number_parameters 161
_refine_ls_number_reflns 2560
_refine_ls_number_restraints 2
_refine_ls_restrained_S_all 1.103
_refine_ls_R_factor_all 0.0589
_refine_ls_R_factor_gt 0.0396
_refine_ls_shift/su_max 0.001
_refine_ls_shift/su_mean 0.000
_refine_ls_structure_factor_coef Fsqd
_refine_ls_weighting_details 'calc w=1/[\s^2^(Fo^2^)+(0.0416P)^2^+0.4550P] where P=(Fo^2^+2Fc^2^)/3'
_refine_ls_weighting_scheme calc
_refine_ls_wR_factor_gt 0.0837
_refine_ls_wR_factor_ref 0.1107
_reflns_number_gt 1977
_reflns_number_total 2560
_reflns_threshold_expression I>2\s(I)
_cod_data_source_file gk2112.cif
_cod_data_source_block I
_cod_depositor_comments
;
The following automatic conversions were performed:
'_symmetry_cell_setting' value 'Triclinic' changed to 'triclinic'
according to '/home/saulius/struct/CIF-dictionaries/cif_core.dic'
dictionary named 'cif_core.dic' version 2.4.1 from 2010-06-29.

Automatic conversion script
Id: cif_fix_enum 1527 2010-12-29 10:47:43Z saulius 

The following automatic conversions were performed:

'_symmetry_cell_setting' value 'Triclinic' changed to 'triclinic'
according to /home/saulius/struct/CIF-dictionaries/cif_core.dic
dictionary named 'cif_core.dic' version 2.4.1 from 2010-06-29.

Automatic conversion script
Id: cif_fix_values 1715 2011-07-08 13:25:40Z adriana 
;
_cod_database_code 2217505
_cod_database_fobs_code 2217505

loop_
_symmetry_equiv_pos_as_xyz
'x, y, z'
'-x, -y, -z'

loop_
_atom_site_type_symbol
_atom_site_label
_atom_site_fract_x
_atom_site_fract_y
_atom_site_fract_z
_atom_site_U_iso_or_equiv
_atom_site_adp_type
_atom_site_calc_flag
_atom_site_refinement_flags
_atom_site_occupancy
Br Br1 0.79546(7) 0.36351(7) 0.64076(4) 0.05088(18) Uani d . 1
C C1 0.2803(6) 0.3219(6) 0.0688(3) 0.0386(9) Uani d . 1
C C2 0.5585(6) 0.2362(6) -0.0218(3) 0.0383(9) Uani d . 1
C C3 0.7615(6) 0.1524(7) -0.0409(4) 0.0500(11) Uani d . 1
H H3A 0.7832 0.1481 -0.1178 0.075 Uiso calc R 1
H H3B 0.7886 0.0253 -0.0038 0.075 Uiso calc R 1
H H3C 0.8457 0.2290 -0.0134 0.075 Uiso calc R 1
C C4 0.5834(6) 0.2340(6) 0.2504(3) 0.0387(9) Uani d . 1
H H4 0.5514 0.3663 0.2371 0.046 Uiso calc R 1
C C5 0.6609(5) 0.1469(6) 0.3552(3) 0.0350(9) Uani d . 1
C C6 0.6983(5) -0.0480(6) 0.3857(3) 0.0377(9) Uani d . 1
C C7 0.7585(6) -0.1188(6) 0.4911(3) 0.0415(10) Uani d . 1
H H7 0.7807 -0.2500 0.5114 0.050 Uiso calc R 1
C C8 0.7855(6) 0.0030(6) 0.5659(3) 0.0422(10) Uani d . 1
H H8 0.8259 -0.0456 0.6365 0.051 Uiso calc R 1
C C9 0.7521(5) 0.2008(6) 0.5355(3) 0.0356(9) Uani d . 1
C C10 0.6892(6) 0.2752(6) 0.4322(3) 0.0384(9) Uani d . 1
H H10 0.6654 0.4065 0.4126 0.046 Uiso calc R 1
N N1 0.4330(5) 0.3251(5) -0.0963(3) 0.0419(8) Uani d . 1
N N2 0.2652(5) 0.3746(5) -0.0387(3) 0.0372(8) Uani d D 1
N N3 0.4714(5) 0.2332(4) 0.0799(3) 0.0355(8) Uani d . 1
N N4 0.5586(5) 0.1292(5) 0.1755(3) 0.0398(8) Uani d . 1
O O1 0.6727(5) -0.1790(4) 0.3183(3) 0.0500(8) Uani d D 1
S S1 0.10932(16) 0.35060(17) 0.16652(9) 0.0457(3) Uani d . 1
H H2 0.161(5) 0.440(6) -0.069(4) 0.069 Uiso d D 1
H H1 0.640(8) -0.123(7) 0.258(2) 0.069 Uiso d D 1

loop_
_atom_site_aniso_label
_atom_site_aniso_U_11
_atom_site_aniso_U_22
_atom_site_aniso_U_33
_atom_site_aniso_U_12
_atom_site_aniso_U_13
_atom_site_aniso_U_23
Br1 0.0587(3) 0.0552(3) 0.0373(3) -0.0031(2) -0.0109(2) -0.0079(2)
C1 0.044(2) 0.037(2) 0.035(2) -0.0072(18) -0.0095(18) -0.0040(18)
C2 0.043(2) 0.033(2) 0.041(2) -0.0098(18) -0.0050(18) -0.0098(18)
C3 0.047(3) 0.047(3) 0.055(3) -0.004(2) -0.003(2) -0.005(2)
C4 0.038(2) 0.040(2) 0.036(2) -0.0030(18) -0.0052(17) -0.0012(18)
C5 0.0302(19) 0.041(2) 0.034(2) -0.0083(17) -0.0078(16) 0.0013(18)
C6 0.0279(19) 0.033(2) 0.047(2) 0.0047(16) -0.0057(17) 0.0024(19)
C7 0.039(2) 0.036(2) 0.045(2) -0.0042(18) -0.0069(19) 0.0075(19)
C8 0.035(2) 0.050(3) 0.036(2) -0.0016(19) -0.0069(17) 0.010(2)
C9 0.0286(19) 0.040(2) 0.038(2) -0.0015(16) -0.0091(16) -0.0059(18)
C10 0.038(2) 0.033(2) 0.039(2) 0.0024(17) -0.0083(18) 0.0067(18)
N1 0.046(2) 0.046(2) 0.0337(18) -0.0062(17) -0.0059(16) -0.0034(16)
N2 0.0391(19) 0.0380(19) 0.0325(18) -0.0021(15) -0.0100(15) -0.0007(15)
N3 0.0396(18) 0.0323(18) 0.0345(18) -0.0054(15) -0.0119(14) -0.0024(14)
N4 0.0440(19) 0.0285(17) 0.0389(19) 0.0097(14) -0.0155(15) 0.0086(15)
O1 0.062(2) 0.0376(17) 0.0481(19) -0.0034(15) -0.0136(16) -0.0005(15)
S1 0.0458(6) 0.0541(7) 0.0325(6) 0.0015(5) -0.0055(4) 0.0006(5)

loop_
_atom_type_symbol
_atom_type_description
_atom_type_scat_dispersion_real
_atom_type_scat_dispersion_imag
_atom_type_scat_source
C C 0.0033 0.0016 'International Tables Vol C Tables 4.2.6.8 and 6.1.1.4'
Br Br -0.2901 2.4595 'International Tables Vol C Tables 4.2.6.8 and 6.1.1.4'
N N 0.0061 0.0033 'International Tables Vol C Tables 4.2.6.8 and 6.1.1.4'
O O 0.0106 0.0060 'International Tables Vol C Tables 4.2.6.8 and 6.1.1.4'
S S 0.1246 0.1234 'International Tables Vol C Tables 4.2.6.8 and 6.1.1.4'
H H 0.0000 0.0000 'International Tables Vol C Tables 4.2.6.8 and 6.1.1.4'

loop_
_geom_angle_atom_site_label_1
_geom_angle_atom_site_label_2
_geom_angle_atom_site_label_3
_geom_angle
N2 C1 N3 102.6(3)
N2 C1 S1 129.2(3)
N3 C1 S1 128.2(3)
N1 C2 N3 109.8(4)
N1 C2 C3 126.3(4)
N3 C2 C3 123.9(4)
C2 C3 H3A 109.5
C2 C3 H3B 109.5
H3A C3 H3B 109.5
C2 C3 H3C 109.5
H3A C3 H3C 109.5
H3B C3 H3C 109.5
N4 C4 C5 120.0(4)
N4 C4 H4 120.0
C5 C4 H4 120.0
C6 C5 C10 119.7(4)
C6 C5 C4 124.2(4)
C10 C5 C4 116.0(4)
O1 C6 C5 123.4(4)
O1 C6 C7 116.3(4)
C5 C6 C7 120.3(4)
C8 C7 C6 120.5(4)
C8 C7 H7 119.7
C6 C7 H7 119.7
C7 C8 C9 119.9(4)
C7 C8 H8 120.1
C9 C8 H8 120.1
C10 C9 C8 120.8(4)
C10 C9 Br1 120.7(3)
C8 C9 Br1 118.4(3)
C9 C10 C5 118.8(4)
C9 C10 H10 120.6
C5 C10 H10 120.6
C2 N1 N2 104.2(3)
C1 N2 N1 114.4(3)
C1 N2 H2 123(3)
N1 N2 H2 122(3)
C1 N3 C2 109.0(3)
C1 N3 N4 126.2(3)
C2 N3 N4 124.1(3)
C4 N4 N3 113.7(3)
C6 O1 H1 109(4)

loop_
_geom_bond_atom_site_label_1
_geom_bond_atom_site_label_2
_geom_bond_distance
Br1 C9 1.898(4)
C1 N2 1.336(5)
C1 N3 1.375(5)
C1 S1 1.681(4)
C2 N1 1.312(5)
C2 N3 1.381(5)
C2 C3 1.463(6)
C3 H3A 0.9600
C3 H3B 0.9600
C3 H3C 0.9600
C4 N4 1.285(5)
C4 C5 1.440(5)
C4 H4 0.9300
C5 C6 1.383(5)
C5 C10 1.431(5)
C6 O1 1.356(5)
C6 C7 1.385(6)
C7 C8 1.373(6)
C7 H7 0.9300
C8 C9 1.402(6)
C8 H8 0.9300
C9 C10 1.372(5)
C10 H10 0.9300
N1 N2 1.370(5)
N2 H2 0.862(19)
N3 N4 1.409(4)
O1 H1 0.821(19)

loop_
_geom_hbond_atom_site_label_D
_geom_hbond_atom_site_label_H
_geom_hbond_atom_site_label_A
_geom_hbond_site_symmetry_A
_geom_hbond_distance_DH
_geom_hbond_distance_HA
_geom_hbond_distance_DA
_geom_hbond_angle_DHA
N2 H2 S1 2_565 0.862(19) 2.44(2) 3.295(3) 173(5)
O1 H1 N4 . 0.821(19) 1.97(4) 2.676(4) 144(5)
O1 H1 N1 2_655 0.821(19) 2.69(5) 3.178(5) 120(5)

loop_
_geom_torsion_atom_site_label_1
_geom_torsion_atom_site_label_2
_geom_torsion_atom_site_label_3
_geom_torsion_atom_site_label_4
_geom_torsion
N4 C4 C5 C6 -5.4(6)
N4 C4 C5 C10 178.1(4)
C10 C5 C6 O1 179.1(3)
C4 C5 C6 O1 2.6(6)
C10 C5 C6 C7 1.5(6)
C4 C5 C6 C7 -174.9(4)
O1 C6 C7 C8 -179.0(4)
C5 C6 C7 C8 -1.3(6)
C6 C7 C8 C9 0.0(6)
C7 C8 C9 C10 1.2(6)
C7 C8 C9 Br1 -179.0(3)
C8 C9 C10 C5 -0.9(6)
Br1 C9 C10 C5 179.2(3)
C6 C5 C10 C9 -0.4(6)
C4 C5 C10 C9 176.3(3)
N3 C2 N1 N2 -0.9(4)
C3 C2 N1 N2 179.5(4)
N3 C1 N2 N1 0.2(4)
S1 C1 N2 N1 -178.5(3)
C2 N1 N2 C1 0.5(4)
N2 C1 N3 C2 -0.7(4)
S1 C1 N3 C2 178.0(3)
N2 C1 N3 N4 -171.4(3)
S1 C1 N3 N4 7.3(6)
N1 C2 N3 C1 1.1(4)
C3 C2 N3 C1 -179.3(4)
N1 C2 N3 N4 172.1(3)
C3 C2 N3 N4 -8.4(6)
C5 C4 N4 N3 176.5(3)
C1 N3 N4 C4 -71.7(5)
C2 N3 N4 C4 118.9(4)

loop_
_cod_related_entry_id
_cod_related_entry_database
_cod_related_entry_code
1 ChemSpider 20530867
